data_7105673
loop_
_publ_author_name
'Hongyin Gao'
'Xingxing Wu'
'Junliang Zhang'

_publ_section_title
;
 Exo/endo selectivity-control in Lewis-acid catalyzed tandem
 heterocyclization/formal [4+3] cycloaddition: synthesis of
 polyheterocycles from 2-(1-alkynyl)-2-alken-1-ones and
 1,3-diphenylisobenzofuran
;
_journal_name_full Chem.Commun.
_journal_page_first 8764
_journal_paper_doi 10.1039/c0cc02778b
_journal_volume 46
_journal_year 2010
_chemical_formula_sum 'C37 H24 O3'
_chemical_formula_weight 516.56
_chemical_name_systematic
;
?
;
_space_group_IT_number 14
_symmetry_cell_setting monoclinic
_symmetry_space_group_name_Hall '-P 2ybc'
_symmetry_space_group_name_H-M 'P 1 21/c 1'
_atom_sites_solution_hydrogens geom
_atom_sites_solution_primary direct
_atom_sites_solution_secondary difmap
_audit_creation_method SHELXL-97
_cell_angle_alpha 90.00
_cell_angle_beta 94.2360(10)
_cell_angle_gamma 90.00
_cell_formula_units_Z 4
_cell_length_a 12.6485(4)
_cell_length_b 13.5871(4)
_cell_length_c 15.6450(5)
_cell_measurement_temperature 296(2)
_cell_volume 2681.35(14)
_computing_structure_refinement 'SHELXL-97 (Sheldrick, 1997)'
_computing_structure_solution 'SHELXS-97 (Sheldrick, 1990)'
_diffrn_ambient_temperature 296(2)
_diffrn_measured_fraction_theta_full 0.999
_diffrn_measured_fraction_theta_max 0.999
_diffrn_radiation_monochromator graphite
_diffrn_radiation_source 'fine-focus sealed tube'
_diffrn_radiation_type MoK\a
_diffrn_radiation_wavelength 0.71073
_diffrn_reflns_av_R_equivalents 0.0226
_diffrn_reflns_av_sigmaI/netI 0.0155
_diffrn_reflns_limit_h_max 15
_diffrn_reflns_limit_h_min -15
_diffrn_reflns_limit_k_max 16
_diffrn_reflns_limit_k_min -16
_diffrn_reflns_limit_l_max 18
_diffrn_reflns_limit_l_min -18
_diffrn_reflns_number 30287
_diffrn_reflns_theta_full 25.01
_diffrn_reflns_theta_max 25.01
_diffrn_reflns_theta_min 1.61
_exptl_absorpt_coefficient_mu 0.080
_exptl_absorpt_correction_T_max 0.9904
_exptl_absorpt_correction_T_min 0.9740
_exptl_absorpt_correction_type multi-scan
_exptl_crystal_colour colorless
_exptl_crystal_density_diffrn 1.280
_exptl_crystal_density_method 'not measured'
_exptl_crystal_description block
_exptl_crystal_F_000 1080
_exptl_crystal_size_max 0.33
_exptl_crystal_size_mid 0.16
_exptl_crystal_size_min 0.12
_refine_diff_density_max 0.159
_refine_diff_density_min -0.200
_refine_diff_density_rms 0.053
_refine_ls_extinction_method none
_refine_ls_goodness_of_fit_ref 1.048
_refine_ls_hydrogen_treatment constr
_refine_ls_matrix_type full
_refine_ls_number_parameters 361
_refine_ls_number_reflns 4719
_refine_ls_number_restraints 0
_refine_ls_restrained_S_all 1.048
_refine_ls_R_factor_all 0.0484
_refine_ls_R_factor_gt 0.0384
_refine_ls_shift/su_max 0.000
_refine_ls_shift/su_mean 0.000
_refine_ls_structure_factor_coef Fsqd
_refine_ls_weighting_details 'calc w=1/[\s^2^(Fo^2^)+(0.0445P)^2^+0.7162P] where P=(Fo^2^+2Fc^2^)/3'
_refine_ls_weighting_scheme calc
_refine_ls_wR_factor_gt 0.0946
_refine_ls_wR_factor_ref 0.1053
_reflns_number_gt 3910
_reflns_number_total 4719
_reflns_threshold_expression >2sigma(I)
_cod_data_source_file C0CC02778B.TXT
_cod_data_source_block z_41
_cod_depositor_comments
;
The following automatic conversions were performed:
'_symmetry_cell_setting' value 'Monoclinic' changed to 'monoclinic'
according to '/home/saulius/struct/CIF-dictionaries/cif_core.dic'
dictionary named 'cif_core.dic' version 2.4.1 from 2010-06-29.

Automatic conversion script
Id: cif_fix_enum 1527 2010-12-29 10:47:43Z saulius 
;
_cod_original_sg_symbol_H-M P2(1)/c
_cod_database_code 7105673

loop_
_symmetry_equiv_pos_as_xyz
'x, y, z'
'-x, y+1/2, -z+1/2'
'-x, -y, -z'
'x, -y-1/2, z-1/2'

loop_
_atom_site_label
_atom_site_type_symbol
_atom_site_fract_x
_atom_site_fract_y
_atom_site_fract_z
_atom_site_U_iso_or_equiv
_atom_site_adp_type
_atom_site_occupancy
_atom_site_symmetry_multiplicity
_atom_site_calc_flag
_atom_site_refinement_flags
_atom_site_disorder_assembly
_atom_site_disorder_group
O1 O 0.05665(8) 0.99650(7) 0.10772(7) 0.0517(3) Uani 1 1 d . . .
O2 O 0.19945(7) 0.69530(7) 0.09760(6) 0.0440(2) Uani 1 1 d . . .
O3 O 0.36383(8) 0.91578(8) 0.13168(7) 0.0574(3) Uani 1 1 d . . .
C1 C 0.48656(14) 0.71629(15) 0.11420(14) 0.0746(5) Uani 1 1 d . . .
H1A H 0.4956 0.7840 0.1096 0.090 Uiso 1 1 calc R . .
C2 C 0.57279(17) 0.65412(19) 0.10909(17) 0.0936(7) Uani 1 1 d . . .
H2A H 0.6393 0.6804 0.1014 0.112 Uiso 1 1 calc R . .
C3 C 0.56089(18) 0.55482(18) 0.11530(17) 0.0950(7) Uani 1 1 d . . .
H3A H 0.6191 0.5134 0.1126 0.114 Uiso 1 1 calc R . .
C4 C 0.46310(19) 0.51675(17) 0.12543(19) 0.1027(8) Uani 1 1 d . . .
H4A H 0.4543 0.4489 0.1288 0.123 Uiso 1 1 calc R . .
C5 C 0.37677(16) 0.57810(14) 0.13067(15) 0.0794(6) Uani 1 1 d . . .
H5A H 0.3103 0.5511 0.1375 0.095 Uiso 1 1 calc R . .
C6 C 0.38793(12) 0.67874(12) 0.12597(9) 0.0507(4) Uani 1 1 d . . .
C7 C 0.00090(17) 0.57502(13) 0.17274(12) 0.0704(5) Uani 1 1 d . . .
H7A H 0.0404 0.5674 0.2249 0.084 Uiso 1 1 calc R . .
C8 C -0.0774(2) 0.50782(14) 0.14842(15) 0.0870(7) Uani 1 1 d . . .
H8A H -0.0917 0.4564 0.1851 0.104 Uiso 1 1 calc R . .
C9 C -0.13397(15) 0.51607(14) 0.07109(14) 0.0728(5) Uani 1 1 d . . .
H9A H -0.1861 0.4701 0.0547 0.087 Uiso 1 1 calc R . .
C10 C -0.11351(14) 0.59237(14) 0.01778(13) 0.0675(5) Uani 1 1 d . . .
H10A H -0.1511 0.5978 -0.0354 0.081 Uiso 1 1 calc R . .
C11 C -0.03727(12) 0.66119(12) 0.04264(11) 0.0559(4) Uani 1 1 d . . .
H11A H -0.0250 0.7136 0.0065 0.067 Uiso 1 1 calc R . .
C12 C 0.02115(11) 0.65335(10) 0.12053(9) 0.0447(3) Uani 1 1 d . . .
C13 C -0.14164(14) 0.83024(13) 0.18834(12) 0.0638(5) Uani 1 1 d . . .
H13A H -0.1014 0.7745 0.2023 0.077 Uiso 1 1 calc R . .
C14 C -0.24449(15) 0.83538(16) 0.21069(14) 0.0774(6) Uani 1 1 d . . .
H14A H -0.2734 0.7832 0.2395 0.093 Uiso 1 1 calc R . .
C15 C -0.30500(15) 0.91777(16) 0.19049(15) 0.0803(6) Uani 1 1 d . . .
H15A H -0.3747 0.9213 0.2055 0.096 Uiso 1 1 calc R . .
C16 C -0.26174(15) 0.99442(14) 0.14812(14) 0.0740(5) Uani 1 1 d . . .
H16A H -0.3023 1.0502 0.1346 0.089 Uiso 1 1 calc R . .
C17 C -0.15919(13) 0.98965(12) 0.12549(11) 0.0566(4) Uani 1 1 d . . .
H17A H -0.1310 1.0422 0.0966 0.068 Uiso 1 1 calc R . .
C18 C -0.09695(12) 0.90737(11) 0.14508(9) 0.0479(4) Uani 1 1 d . . .
C19 C 0.24340(13) 1.05246(12) 0.09104(10) 0.0540(4) Uani 1 1 d . . .
C20 C 0.23215(16) 1.15184(13) 0.07305(13) 0.0706(5) Uani 1 1 d . . .
H20A H 0.1648 1.1784 0.0616 0.085 Uiso 1 1 calc R . .
C21 C 0.32005(18) 1.21152(15) 0.07204(16) 0.0883(7) Uani 1 1 d . . .
H21A H 0.3120 1.2782 0.0598 0.106 Uiso 1 1 calc R . .
C22 C 0.41914(18) 1.17285(16) 0.08894(17) 0.0939(7) Uani 1 1 d . . .
H22A H 0.4782 1.2135 0.0880 0.113 Uiso 1 1 calc R . .
C23 C 0.43268(16) 1.07396(15) 0.10741(15) 0.0811(6) Uani 1 1 d . . .
H23A H 0.5004 1.0485 0.1192 0.097 Uiso 1 1 calc R . .
C24 C 0.34585(13) 1.01333(12) 0.10827(11) 0.0568(4) Uani 1 1 d . . .
C25 C 0.29021(11) 0.84519(11) 0.09222(9) 0.0463(3) Uani 1 1 d . . .
H25A H 0.3048 0.8363 0.0321 0.056 Uiso 1 1 calc R . .
C26 C 0.18143(12) 0.88402(11) 0.09673(9) 0.0446(3) Uani 1 1 d . . .
C27 C 0.16061(12) 0.98030(11) 0.09428(10) 0.0493(4) Uani 1 1 d . . .
C28 C 0.01272(12) 0.90435(10) 0.12333(9) 0.0461(3) Uani 1 1 d . . .
C29 C 0.08882(11) 0.83346(10) 0.11669(8) 0.0428(3) Uani 1 1 d . . .
C30 C 0.10814(11) 0.72630(10) 0.14303(9) 0.0423(3) Uani 1 1 d . . .
C31 C 0.29279(11) 0.74358(10) 0.13763(9) 0.0439(3) Uani 1 1 d . . .
C32 C 0.26542(11) 0.75209(10) 0.22993(9) 0.0429(3) Uani 1 1 d . . .
C33 C 0.33035(13) 0.77735(11) 0.30145(9) 0.0511(4) Uani 1 1 d . . .
H33A H 0.4020 0.7905 0.2974 0.061 Uiso 1 1 calc R . .
C34 C 0.28531(14) 0.78245(12) 0.37951(10) 0.0552(4) Uani 1 1 d . . .
H34A H 0.3272 0.7995 0.4286 0.066 Uiso 1 1 calc R . .
C35 C 0.17951(14) 0.76258(11) 0.38506(9) 0.0548(4) Uani 1 1 d . . .
H35A H 0.1513 0.7648 0.4382 0.066 Uiso 1 1 calc R . .
C36 C 0.11398(13) 0.73922(11) 0.31279(9) 0.0483(4) Uani 1 1 d . . .
H36A H 0.0422 0.7270 0.3168 0.058 Uiso 1 1 calc R . .
C37 C 0.15838(11) 0.73459(10) 0.23469(9) 0.0416(3) Uani 1 1 d . . .

loop_
_atom_site_aniso_label
_atom_site_aniso_U_11
_atom_site_aniso_U_22
_atom_site_aniso_U_33
_atom_site_aniso_U_23
_atom_site_aniso_U_13
_atom_site_aniso_U_12
O1 0.0558(6) 0.0398(6) 0.0586(6) 0.0043(5) -0.0028(5) 0.0020(5)
O2 0.0502(6) 0.0452(6) 0.0362(5) -0.0023(4) 0.0015(4) 0.0018(4)
O3 0.0551(6) 0.0505(6) 0.0643(7) 0.0056(5) -0.0107(5) -0.0050(5)
C1 0.0599(11) 0.0656(12) 0.0999(15) -0.0033(10) 0.0162(10) 0.0024(9)
C2 0.0600(12) 0.0962(18) 0.128(2) -0.0070(14) 0.0277(12) 0.0080(11)
C3 0.0741(14) 0.0879(17) 0.126(2) -0.0018(14) 0.0286(13) 0.0291(12)
C4 0.0869(16) 0.0647(13) 0.161(2) 0.0060(14) 0.0371(16) 0.0228(12)
C5 0.0658(11) 0.0563(11) 0.1189(17) 0.0070(11) 0.0246(11) 0.0100(9)
C6 0.0536(9) 0.0564(9) 0.0424(8) 0.0004(7) 0.0058(7) 0.0070(7)
C7 0.1013(14) 0.0487(10) 0.0585(10) 0.0081(8) -0.0126(10) -0.0155(9)
C8 0.1214(18) 0.0546(11) 0.0831(14) 0.0112(10) -0.0049(13) -0.0321(11)
C9 0.0665(11) 0.0558(11) 0.0944(15) -0.0056(10) -0.0045(10) -0.0140(9)
C10 0.0550(10) 0.0673(11) 0.0772(12) -0.0010(9) -0.0155(9) -0.0042(8)
C11 0.0518(9) 0.0569(10) 0.0575(10) 0.0076(8) -0.0061(7) -0.0032(7)
C12 0.0497(8) 0.0394(8) 0.0448(8) -0.0004(6) 0.0016(6) 0.0029(6)
C13 0.0643(10) 0.0569(10) 0.0711(11) 0.0098(8) 0.0112(9) 0.0106(8)
C14 0.0707(12) 0.0738(13) 0.0904(14) 0.0093(11) 0.0236(11) 0.0002(10)
C15 0.0576(11) 0.0813(14) 0.1034(16) -0.0042(12) 0.0165(10) 0.0097(10)
C16 0.0603(11) 0.0625(11) 0.0985(15) -0.0025(10) 0.0018(10) 0.0148(9)
C17 0.0577(10) 0.0486(9) 0.0620(10) -0.0025(7) -0.0053(8) 0.0043(7)
C18 0.0528(9) 0.0446(8) 0.0451(8) -0.0052(6) -0.0040(6) 0.0034(7)
C19 0.0625(10) 0.0476(9) 0.0506(9) 0.0042(7) -0.0051(7) -0.0065(7)
C20 0.0734(12) 0.0496(10) 0.0865(13) 0.0111(9) -0.0092(10) -0.0058(9)
C21 0.0914(15) 0.0524(11) 0.1174(18) 0.0171(11) -0.0159(13) -0.0205(11)
C22 0.0810(14) 0.0700(13) 0.1261(19) 0.0213(13) -0.0232(13) -0.0306(11)
C23 0.0646(12) 0.0695(13) 0.1055(16) 0.0154(11) -0.0187(11) -0.0173(10)
C24 0.0627(10) 0.0509(9) 0.0548(9) 0.0053(7) -0.0089(8) -0.0081(8)
C25 0.0505(8) 0.0476(8) 0.0403(7) 0.0014(6) -0.0010(6) -0.0036(7)
C26 0.0517(8) 0.0437(8) 0.0375(7) 0.0041(6) -0.0030(6) -0.0003(6)
C27 0.0529(9) 0.0453(8) 0.0486(8) 0.0059(7) -0.0031(7) 0.0006(7)
C28 0.0551(9) 0.0400(8) 0.0423(8) 0.0035(6) -0.0028(6) 0.0008(6)
C29 0.0506(8) 0.0408(8) 0.0361(7) 0.0020(6) -0.0034(6) -0.0005(6)
C30 0.0489(8) 0.0405(8) 0.0372(7) 0.0015(6) 0.0018(6) 0.0033(6)
C31 0.0485(8) 0.0448(8) 0.0381(7) 0.0005(6) 0.0002(6) 0.0021(6)
C32 0.0524(8) 0.0380(7) 0.0378(7) 0.0025(6) -0.0006(6) 0.0064(6)
C33 0.0565(9) 0.0498(9) 0.0453(8) 0.0023(7) -0.0071(7) 0.0043(7)
C34 0.0735(11) 0.0514(9) 0.0385(8) -0.0015(7) -0.0096(7) 0.0066(8)
C35 0.0790(12) 0.0503(9) 0.0352(8) 0.0008(6) 0.0057(7) 0.0128(8)
C36 0.0589(9) 0.0443(8) 0.0420(8) 0.0035(6) 0.0064(7) 0.0062(7)
C37 0.0533(8) 0.0332(7) 0.0378(7) 0.0018(6) -0.0001(6) 0.0061(6)

loop_
_atom_type_symbol
_atom_type_description
_atom_type_scat_dispersion_real
_atom_type_scat_dispersion_imag
_atom_type_scat_source
C C 0.0033 0.0016 'International Tables Vol C Tables 4.2.6.8 and 6.1.1.4'
H H 0.0000 0.0000 'International Tables Vol C Tables 4.2.6.8 and 6.1.1.4'
O O 0.0106 0.0060 'International Tables Vol C Tables 4.2.6.8 and 6.1.1.4'

loop_
_geom_angle_atom_site_label_1
_geom_angle_atom_site_label_2
_geom_angle_atom_site_label_3
_geom_angle
_geom_angle_site_symmetry_1
_geom_angle_site_symmetry_3
_geom_angle_publ_flag
C27 O1 C28 106.40(11) . . ?
C31 O2 C30 107.85(10) . . ?
C24 O3 C25 115.68(11) . . ?
C6 C1 C2 120.52(19) . . ?
C6 C1 H1A 119.7 . . ?
C2 C1 H1A 119.7 . . ?
C3 C2 C1 120.5(2) . . ?
C3 C2 H2A 119.7 . . ?
C1 C2 H2A 119.7 . . ?
C4 C3 C2 119.4(2) . . ?
C4 C3 H3A 120.3 . . ?
C2 C3 H3A 120.3 . . ?
C3 C4 C5 120.5(2) . . ?
C3 C4 H4A 119.8 . . ?
C5 C4 H4A 119.8 . . ?
C6 C5 C4 120.77(19) . . ?
C6 C5 H5A 119.6 . . ?
C4 C5 H5A 119.6 . . ?
C1 C6 C5 118.29(16) . . ?
C1 C6 C31 122.58(15) . . ?
C5 C6 C31 119.08(15) . . ?
C12 C7 C8 120.60(17) . . ?
C12 C7 H7A 119.7 . . ?
C8 C7 H7A 119.7 . . ?
C9 C8 C7 120.60(18) . . ?
C9 C8 H8A 119.7 . . ?
C7 C8 H8A 119.7 . . ?
C8 C9 C10 119.53(17) . . ?
C8 C9 H9A 120.2 . . ?
C10 C9 H9A 120.2 . . ?
C9 C10 C11 120.15(17) . . ?
C9 C10 H10A 119.9 . . ?
C11 C10 H10A 119.9 . . ?
C10 C11 C12 120.92(16) . . ?
C10 C11 H11A 119.5 . . ?
C12 C11 H11A 119.5 . . ?
C7 C12 C11 118.16(15) . . ?
C7 C12 C30 122.39(14) . . ?
C11 C12 C30 119.35(13) . . ?
C14 C13 C18 120.82(17) . . ?
C14 C13 H13A 119.6 . . ?
C18 C13 H13A 119.6 . . ?
C13 C14 C15 120.19(18) . . ?
C13 C14 H14A 119.9 . . ?
C15 C14 H14A 119.9 . . ?
C16 C15 C14 119.54(18) . . ?
C16 C15 H15A 120.2 . . ?
C14 C15 H15A 120.2 . . ?
C15 C16 C17 120.55(18) . . ?
C15 C16 H16A 119.7 . . ?
C17 C16 H16A 119.7 . . ?
C16 C17 C18 120.85(17) . . ?
C16 C17 H17A 119.6 . . ?
C18 C17 H17A 119.6 . . ?
C17 C18 C13 118.05(15) . . ?
C17 C18 C28 120.43(14) . . ?
C13 C18 C28 121.48(14) . . ?
C20 C19 C24 119.10(16) . . ?
C20 C19 C27 127.44(16) . . ?
C24 C19 C27 113.45(14) . . ?
C21 C20 C19 120.38(19) . . ?
C21 C20 H20A 119.8 . . ?
C19 C20 H20A 119.8 . . ?
C22 C21 C20 120.07(19) . . ?
C22 C21 H21A 120.0 . . ?
C20 C21 H21A 120.0 . . ?
C21 C22 C23 120.78(19) . . ?
C21 C22 H22A 119.6 . . ?
C23 C22 H22A 119.6 . . ?
C24 C23 C22 119.88(19) . . ?
C24 C23 H23A 120.1 . . ?
C22 C23 H23A 120.1 . . ?
C23 C24 O3 117.34(16) . . ?
C23 C24 C19 119.79(16) . . ?
O3 C24 C19 122.75(14) . . ?
O3 C25 C26 108.38(12) . . ?
O3 C25 C31 113.85(11) . . ?
C26 C25 C31 106.47(12) . . ?
O3 C25 H25A 109.3 . . ?
C26 C25 H25A 109.3 . . ?
C31 C25 H25A 109.3 . . ?
C27 C26 C29 108.54(13) . . ?
C27 C26 C25 122.02(14) . . ?
C29 C26 C25 128.76(13) . . ?
C26 C27 O1 110.12(13) . . ?
C26 C27 C19 121.79(15) . . ?
O1 C27 C19 127.43(14) . . ?
C29 C28 O1 109.00(12) . . ?
C29 C28 C18 136.49(14) . . ?
O1 C28 C18 114.46(12) . . ?
C28 C29 C26 105.86(13) . . ?
C28 C29 C30 138.44(13) . . ?
C26 C29 C30 113.84(12) . . ?
O2 C30 C12 106.68(11) . . ?
O2 C30 C29 105.06(11) . . ?
C12 C30 C29 117.74(12) . . ?
O2 C30 C37 100.88(10) . . ?
C12 C30 C37 120.96(12) . . ?
C29 C30 C37 103.28(11) . . ?
O2 C31 C6 108.27(11) . . ?
O2 C31 C32 102.13(11) . . ?
C6 C31 C32 113.54(12) . . ?
O2 C31 C25 102.45(11) . . ?
C6 C31 C25 116.92(12) . . ?
C32 C31 C25 111.73(12) . . ?
C33 C32 C37 121.68(13) . . ?
C33 C32 C31 128.86(14) . . ?
C37 C32 C31 109.40(12) . . ?
C32 C33 C34 117.87(15) . . ?
C32 C33 H33A 121.1 . . ?
C34 C33 H33A 121.1 . . ?
C35 C34 C33 120.73(14) . . ?
C35 C34 H34A 119.6 . . ?
C33 C34 H34A 119.6 . . ?
C34 C35 C36 121.27(14) . . ?
C34 C35 H35A 119.4 . . ?
C36 C35 H35A 119.4 . . ?
C37 C36 C35 118.22(15) . . ?
C37 C36 H36A 120.9 . . ?
C35 C36 H36A 120.9 . . ?
C32 C37 C36 120.20(13) . . ?
C32 C37 C30 107.64(12) . . ?
C36 C37 C30 131.61(13) . . ?

loop_
_geom_bond_atom_site_label_1
_geom_bond_atom_site_label_2
_geom_bond_distance
_geom_bond_site_symmetry_2
_geom_bond_publ_flag
O1 C27 1.3648(18) . ?
O1 C28 1.3985(17) . ?
O2 C31 1.4516(17) . ?
O2 C30 1.4621(16) . ?
O3 C24 1.3894(19) . ?
O3 C25 1.4433(18) . ?
C1 C6 1.373(2) . ?
C1 C2 1.387(3) . ?
C1 H1A 0.9300 . ?
C2 C3 1.362(3) . ?
C2 H2A 0.9300 . ?
C3 C4 1.361(3) . ?
C3 H3A 0.9300 . ?
C4 C5 1.381(3) . ?
C4 H4A 0.9300 . ?
C5 C6 1.377(2) . ?
C5 H5A 0.9300 . ?
C6 C31 1.513(2) . ?
C7 C12 1.377(2) . ?
C7 C8 1.380(3) . ?
C7 H7A 0.9300 . ?
C8 C9 1.364(3) . ?
C8 H8A 0.9300 . ?
C9 C10 1.367(3) . ?
C9 H9A 0.9300 . ?
C10 C11 1.379(2) . ?
C10 H10A 0.9300 . ?
C11 C12 1.382(2) . ?
C11 H11A 0.9300 . ?
C12 C30 1.503(2) . ?
C13 C14 1.374(2) . ?
C13 C18 1.390(2) . ?
C13 H13A 0.9300 . ?
C14 C15 1.379(3) . ?
C14 H14A 0.9300 . ?
C15 C16 1.370(3) . ?
C15 H15A 0.9300 . ?
C16 C17 1.371(2) . ?
C16 H16A 0.9300 . ?
C17 C18 1.388(2) . ?
C17 H17A 0.9300 . ?
C18 C28 1.453(2) . ?
C19 C20 1.385(2) . ?
C19 C24 1.408(2) . ?
C19 C27 1.438(2) . ?
C20 C21 1.377(3) . ?
C20 H20A 0.9300 . ?
C21 C22 1.367(3) . ?
C21 H21A 0.9300 . ?
C22 C23 1.382(3) . ?
C22 H22A 0.9300 . ?
C23 C24 1.374(2) . ?
C23 H23A 0.9300 . ?
C25 C26 1.480(2) . ?
C25 C31 1.552(2) . ?
C25 H25A 0.9800 . ?
C26 C27 1.334(2) . ?
C26 C29 1.413(2) . ?
C28 C29 1.371(2) . ?
C29 C30 1.5279(19) . ?
C30 C37 1.5291(19) . ?
C31 C32 1.5139(19) . ?
C32 C33 1.381(2) . ?
C32 C37 1.382(2) . ?
C33 C34 1.387(2) . ?
C33 H33A 0.9300 . ?
C34 C35 1.374(2) . ?
C34 H34A 0.9300 . ?
C35 C36 1.388(2) . ?
C35 H35A 0.9300 . ?
C36 C37 1.383(2) . ?
C36 H36A 0.9300 . ?

loop_
_geom_torsion_atom_site_label_1
_geom_torsion_atom_site_label_2
_geom_torsion_atom_site_label_3
_geom_torsion_atom_site_label_4
_geom_torsion
_geom_torsion_site_symmetry_1
_geom_torsion_site_symmetry_2
_geom_torsion_site_symmetry_3
_geom_torsion_site_symmetry_4
_geom_torsion_publ_flag
C6 C1 C2 C3 0.3(4) . . . . ?
C1 C2 C3 C4 0.9(4) . . . . ?
C2 C3 C4 C5 -1.0(4) . . . . ?
C3 C4 C5 C6 -0.2(4) . . . . ?
C2 C1 C6 C5 -1.4(3) . . . . ?
C2 C1 C6 C31 175.99(18) . . . . ?
C4 C5 C6 C1 1.3(3) . . . . ?
C4 C5 C6 C31 -176.1(2) . . . . ?
C12 C7 C8 C9 2.0(3) . . . . ?
C7 C8 C9 C10 -0.8(3) . . . . ?
C8 C9 C10 C11 -0.9(3) . . . . ?
C9 C10 C11 C12 1.4(3) . . . . ?
C8 C7 C12 C11 -1.5(3) . . . . ?
C8 C7 C12 C30 -177.83(18) . . . . ?
C10 C11 C12 C7 -0.2(2) . . . . ?
C10 C11 C12 C30 176.26(15) . . . . ?
C18 C13 C14 C15 -0.1(3) . . . . ?
C13 C14 C15 C16 -0.1(3) . . . . ?
C14 C15 C16 C17 0.2(3) . . . . ?
C15 C16 C17 C18 -0.1(3) . . . . ?
C16 C17 C18 C13 -0.1(2) . . . . ?
C16 C17 C18 C28 -177.97(16) . . . . ?
C14 C13 C18 C17 0.2(3) . . . . ?
C14 C13 C18 C28 178.08(17) . . . . ?
C24 C19 C20 C21 0.0(3) . . . . ?
C27 C19 C20 C21 -179.69(18) . . . . ?
C19 C20 C21 C22 -0.1(4) . . . . ?
C20 C21 C22 C23 -0.2(4) . . . . ?
C21 C22 C23 C24 0.5(4) . . . . ?
C22 C23 C24 O3 -176.7(2) . . . . ?
C22 C23 C24 C19 -0.6(3) . . . . ?
C25 O3 C24 C23 -149.01(16) . . . . ?
C25 O3 C24 C19 35.0(2) . . . . ?
C20 C19 C24 C23 0.3(3) . . . . ?
C27 C19 C24 C23 -179.96(17) . . . . ?
C20 C19 C24 O3 176.22(16) . . . . ?
C27 C19 C24 O3 -4.1(2) . . . . ?
C24 O3 C25 C26 -45.56(17) . . . . ?
C24 O3 C25 C31 -163.82(13) . . . . ?
O3 C25 C26 C27 31.40(18) . . . . ?
C31 C25 C26 C27 154.26(14) . . . . ?
O3 C25 C26 C29 -138.06(14) . . . . ?
C31 C25 C26 C29 -15.2(2) . . . . ?
C29 C26 C27 O1 -2.86(17) . . . . ?
C25 C26 C27 O1 -174.21(12) . . . . ?
C29 C26 C27 C19 168.46(13) . . . . ?
C25 C26 C27 C19 -2.9(2) . . . . ?
C28 O1 C27 C26 2.89(16) . . . . ?
C28 O1 C27 C19 -167.82(14) . . . . ?
C20 C19 C27 C26 167.47(18) . . . . ?
C24 C19 C27 C26 -12.2(2) . . . . ?
C20 C19 C27 O1 -22.8(3) . . . . ?
C24 C19 C27 O1 157.49(15) . . . . ?
C27 O1 C28 C29 -1.81(15) . . . . ?
C27 O1 C28 C18 175.97(12) . . . . ?
C17 C18 C28 C29 -164.25(17) . . . . ?
C13 C18 C28 C29 17.9(3) . . . . ?
C17 C18 C28 O1 18.8(2) . . . . ?
C13 C18 C28 O1 -159.02(14) . . . . ?
O1 C28 C29 C26 0.14(15) . . . . ?
C18 C28 C29 C26 -176.93(16) . . . . ?
O1 C28 C29 C30 162.70(15) . . . . ?
C18 C28 C29 C30 -14.4(3) . . . . ?
C27 C26 C29 C28 1.64(16) . . . . ?
C25 C26 C29 C28 172.23(14) . . . . ?
C27 C26 C29 C30 -165.80(12) . . . . ?
C25 C26 C29 C30 4.8(2) . . . . ?
C31 O2 C30 C12 -162.35(11) . . . . ?
C31 O2 C30 C29 71.93(12) . . . . ?
C31 O2 C30 C37 -35.17(13) . . . . ?
C7 C12 C30 O2 97.12(17) . . . . ?
C11 C12 C30 O2 -79.16(16) . . . . ?
C7 C12 C30 C29 -145.24(16) . . . . ?
C11 C12 C30 C29 38.49(19) . . . . ?
C7 C12 C30 C37 -17.1(2) . . . . ?
C11 C12 C30 C37 166.67(13) . . . . ?
C28 C29 C30 O2 169.05(16) . . . . ?
C26 C29 C30 O2 -29.32(15) . . . . ?
C28 C29 C30 C12 50.5(2) . . . . ?
C26 C29 C30 C12 -147.83(12) . . . . ?
C28 C29 C30 C37 -85.6(2) . . . . ?
C26 C29 C30 C37 76.00(14) . . . . ?
C30 O2 C31 C6 151.45(11) . . . . ?
C30 O2 C31 C32 31.38(13) . . . . ?
C30 O2 C31 C25 -84.42(12) . . . . ?
C1 C6 C31 O2 145.50(16) . . . . ?
C5 C6 C31 O2 -37.2(2) . . . . ?
C1 C6 C31 C32 -101.84(18) . . . . ?
C5 C6 C31 C32 75.5(2) . . . . ?
C1 C6 C31 C25 30.5(2) . . . . ?
C5 C6 C31 C25 -152.14(16) . . . . ?
O3 C25 C31 O2 168.81(11) . . . . ?
C26 C25 C31 O2 49.45(13) . . . . ?
O3 C25 C31 C6 -73.01(16) . . . . ?
C26 C25 C31 C6 167.63(12) . . . . ?
O3 C25 C31 C32 60.17(16) . . . . ?
C26 C25 C31 C32 -59.18(15) . . . . ?
O2 C31 C32 C33 168.41(14) . . . . ?
C6 C31 C32 C33 52.1(2) . . . . ?
C25 C31 C32 C33 -82.75(18) . . . . ?
O2 C31 C32 C37 -14.44(14) . . . . ?
C6 C31 C32 C37 -130.77(13) . . . . ?
C25 C31 C32 C37 94.40(14) . . . . ?
C37 C32 C33 C34 1.5(2) . . . . ?
C31 C32 C33 C34 178.38(14) . . . . ?
C32 C33 C34 C35 0.2(2) . . . . ?
C33 C34 C35 C36 -1.6(2) . . . . ?
C34 C35 C36 C37 1.2(2) . . . . ?
C33 C32 C37 C36 -2.0(2) . . . . ?
C31 C32 C37 C36 -179.34(12) . . . . ?
C33 C32 C37 C30 170.45(13) . . . . ?
C31 C32 C37 C30 -6.94(15) . . . . ?
C35 C36 C37 C32 0.6(2) . . . . ?
C35 C36 C37 C30 -169.73(14) . . . . ?
O2 C30 C37 C32 25.32(13) . . . . ?
C12 C30 C37 C32 142.45(13) . . . . ?
C29 C30 C37 C32 -83.18(13) . . . . ?
O2 C30 C37 C36 -163.48(14) . . . . ?
C12 C30 C37 C36 -46.3(2) . . . . ?
C29 C30 C37 C36 88.03(17) . . . . ?
